data_4338552
loop_
_publ_author_name
'Brandi-Blanco, Pilar'
'Sanz Miguel, Pablo J.'
'M\"uller, Barbara'
'Gil Bardaj\'i, Elisa'
'Willermann, Michael'
'Lippert, Bernhard'

_publ_section_title
;
 Expanding the pH Range of Metal--Nucleobase Complexes for Acid--Base
 Chemistry: Properties of Bis(guanine) Complexes of (bpy)Pt^II^ with
 Either Two Major or Major and Minor Tautomers Bonded Simultaneously
;
_journal_coden_ASTM INOCAJ
_journal_issue 12
_journal_name_full 'Inorganic chemistry'
_journal_page_first 5208
_journal_page_last 5215
_journal_paper_doi 10.1021/ic900176c
_journal_volume 48
_journal_year 2009
_chemical_formula_moiety 'C24 H24 N12 O2 Pt, 3(H2 O)'
_chemical_formula_sum 'C24 H30 N12 O5 Pt'
_chemical_formula_weight 761.69
_space_group_IT_number 14
_symmetry_space_group_name_Hall '-P 2ybc'
_symmetry_space_group_name_H-M 'P 1 21/c 1'
_atom_sites_solution_hydrogens geom
_atom_sites_solution_primary direct
_atom_sites_solution_secondary difmap
_audit_creation_date 2009-01-26T19:24:44-00:00
_audit_creation_method 'WinGX routine CIF_UPDATE'
_cell_angle_alpha 90
_cell_angle_beta 96.23(3)
_cell_angle_gamma 90
_cell_formula_units_Z 4
_cell_length_a 12.182(2)
_cell_length_b 24.942(5)
_cell_length_c 10.094(2)
_cell_measurement_temperature 150(2)
_cell_measurement_theta_max 25.05
_cell_measurement_theta_min 2.61
_cell_volume 3048.9(10)
_computing_cell_refinement 'Bruker SMART'
_computing_data_collection 'Bruker SMART'
_computing_data_reduction 'Bruker SAINT'
_computing_molecular_graphics 'Bruker SHELXTL'
_computing_publication_material 'Bruker SHELXTL'
_computing_structure_refinement 'SHELXL-97 (Sheldrick, 1997)'
_computing_structure_solution 'SHELXS-97 (Sheldrick, 1990)'
_diffrn_ambient_temperature 150(2)
_diffrn_measured_fraction_theta_full 0.992
_diffrn_measured_fraction_theta_max 0.992
_diffrn_measurement_device_type 'CCD area detector'
_diffrn_measurement_method 'phi and omega scans'
_diffrn_radiation_monochromator graphite
_diffrn_radiation_type MoK\a
_diffrn_radiation_wavelength 0.71073
_diffrn_reflns_av_R_equivalents 0.0638
_diffrn_reflns_av_unetI/netI 0.1555
_diffrn_reflns_limit_h_max 14
_diffrn_reflns_limit_h_min -14
_diffrn_reflns_limit_k_max 29
_diffrn_reflns_limit_k_min -29
_diffrn_reflns_limit_l_max 12
_diffrn_reflns_limit_l_min 0
_diffrn_reflns_number 10180
_diffrn_reflns_theta_full 25.06
_diffrn_reflns_theta_max 25.06
_diffrn_reflns_theta_min 2.19
_diffrn_standards_number N/A
_exptl_absorpt_coefficient_mu 4.656
_exptl_absorpt_correction_T_max 0.627
_exptl_absorpt_correction_T_min 0.603
_exptl_absorpt_correction_type multi-scan
_exptl_absorpt_process_details sadabs
_exptl_crystal_colour yellow
_exptl_crystal_density_diffrn 1.659
_exptl_crystal_density_method 'not measured'
_exptl_crystal_description cubes
_exptl_crystal_F_000 1504
_exptl_crystal_size_max 0.1
_exptl_crystal_size_mid 0.1
_exptl_crystal_size_min 0.1
_refine_diff_density_max 1.15
_refine_diff_density_min -0.729
_refine_diff_density_rms 0.116
_refine_ls_extinction_method none
_refine_ls_goodness_of_fit_ref 0.86
_refine_ls_hydrogen_treatment constr
_refine_ls_matrix_type full
_refine_ls_number_parameters 374
_refine_ls_number_reflns 5351
_refine_ls_number_restraints 361
_refine_ls_restrained_S_all 0.836
_refine_ls_R_factor_all 0.1358
_refine_ls_R_factor_gt 0.047
_refine_ls_shift/su_max 0.001
_refine_ls_shift/su_mean 0
_refine_ls_structure_factor_coef Fsqd
_refine_ls_weighting_details 'calc w=1/[\s^2^(Fo^2^)+(0.0645P)^2^+0.0000P] where P=(Fo^2^+2Fc^2^)/3'
_refine_ls_weighting_scheme calc
_refine_ls_wR_factor_gt 0.1182
_refine_ls_wR_factor_ref 0.1353
_reflns_number_gt 2392
_reflns_number_total 5351
_reflns_threshold_expression >2sigma(I)
_cod_data_source_file ic900176c_si_001.cif
_cod_data_source_block 3'
_cod_database_code 4338552

loop_
_symmetry_equiv_pos_as_xyz
'x, y, z'
'-x, y+1/2, -z+1/2'
'-x, -y, -z'
'x, -y-1/2, z-1/2'

loop_
_atom_site_label
_atom_site_type_symbol
_atom_site_fract_x
_atom_site_fract_y
_atom_site_fract_z
_atom_site_U_iso_or_equiv
_atom_site_adp_type
_atom_site_occupancy
_atom_site_symmetry_multiplicity
_atom_site_calc_flag
_atom_site_refinement_flags
Pt1 Pt -0.28189(4) 0.451343(17) 0.84210(4) 0.0672(2) Uani 1 1 d U
N1 N -0.3909(7) 0.4048(4) 0.9225(8) 0.076(2) Uani 1 1 d U
C2 C -0.4241(10) 0.4244(5) 1.0390(10) 0.073(3) Uani 1 1 d U
C3 C -0.4970(10) 0.3965(5) 1.1076(12) 0.093(3) Uani 1 1 d U
H3A H -0.5188 0.4096 1.1893 0.112 Uiso 1 1 calc R
C4 C -0.5390(11) 0.3467(6) 1.0507(13) 0.118(4) Uani 1 1 d U
H4A H -0.5916 0.327 1.0938 0.142 Uiso 1 1 calc R
C5 C -0.5047(12) 0.3277(5) 0.9369(13) 0.121(5) Uani 1 1 d U
H5A H -0.531 0.2942 0.9015 0.145 Uiso 1 1 calc R
C6 C -0.4296(10) 0.3580(5) 0.8714(11) 0.094(4) Uani 1 1 d U
H6A H -0.4062 0.3452 0.7903 0.112 Uiso 1 1 calc R
N11 N -0.3076(7) 0.4959(4) 0.9980(8) 0.075(2) Uani 1 1 d U
C12 C -0.3804(10) 0.4746(5) 1.0820(10) 0.077(3) Uani 1 1 d U
C13 C -0.4022(10) 0.5017(5) 1.1936(10) 0.084(3) Uani 1 1 d U
H13A H -0.4528 0.4868 1.2488 0.1 Uiso 1 1 calc R
C14 C -0.3526(11) 0.5501(5) 1.2285(11) 0.098(4) Uani 1 1 d U
H14A H -0.3682 0.5681 1.3072 0.118 Uiso 1 1 calc R
C15 C -0.2802(12) 0.5720(5) 1.1474(11) 0.099(4) Uani 1 1 d U
H15A H -0.2462 0.6057 1.1693 0.119 Uiso 1 1 calc R
C16 C -0.2567(10) 0.5444(5) 1.0320(11) 0.088(3) Uani 1 1 d U
H16A H -0.2056 0.5591 0.9772 0.106 Uiso 1 1 calc R
N1A N -0.2938(7) 0.6112(3) 0.5472(8) 0.072(2) Uani 1 1 d U
C2A C -0.1889(10) 0.6306(5) 0.5277(12) 0.086(3) Uani 1 1 d U
N2A N -0.1878(8) 0.6729(4) 0.4481(10) 0.117(4) Uani 1 1 d U
H2AA H -0.1245 0.6874 0.4327 0.141 Uiso 1 1 calc R
H2AB H -0.2503 0.6865 0.4109 0.141 Uiso 1 1 calc R
N3A N -0.0933(8) 0.6126(4) 0.5794(10) 0.095(3) Uani 1 1 d U
C4A C -0.1069(10) 0.5702(5) 0.6578(12) 0.080(3) Uani 1 1 d U
C5A C -0.2035(8) 0.5462(4) 0.6869(10) 0.066(2) Uani 1 1 d U
C6A C -0.3027(10) 0.5674(4) 0.6277(10) 0.067(3) Uani 1 1 d U
O6A O -0.3978(6) 0.5487(3) 0.6437(7) 0.0695(18) Uani 1 1 d U
N7A N -0.1772(7) 0.5023(3) 0.7686(8) 0.072(2) Uani 1 1 d U
C8A C -0.0677(10) 0.5004(5) 0.7883(11) 0.087(3) Uani 1 1 d U
H8AA H -0.0269 0.4744 0.842 0.104 Uiso 1 1 calc R
N9A N -0.0218(8) 0.5402(4) 0.7224(10) 0.095(3) Uani 1 1 d U
C91A C 0.1001(10) 0.5510(5) 0.7104(15) 0.112(4) Uani 1 1 d U
H91A H 0.1124 0.5902 0.7089 0.135 Uiso 1 1 calc R
H91B H 0.1448 0.5364 0.79 0.135 Uiso 1 1 calc R
C92A C 0.1375(10) 0.5278(6) 0.5934(15) 0.135(6) Uani 1 1 d U
H92A H 0.2179 0.5313 0.5975 0.203 Uiso 1 1 calc R
H92B H 0.1027 0.5463 0.5142 0.203 Uiso 1 1 calc R
H92C H 0.1174 0.4897 0.5885 0.203 Uiso 1 1 calc R
N1B N -0.2583(7) 0.4015(3) 0.6904(8) 0.066(2) Uani 1 1 d U
C2B C -0.3303(8) 0.3989(4) 0.5760(10) 0.060(2) Uani 1 1 d U
N2B N -0.4153(7) 0.4345(3) 0.5674(8) 0.072(2) Uani 1 1 d U
H2BA H -0.4641 0.4348 0.4965 0.087 Uiso 1 1 calc R
H2BB H -0.4214 0.4573 0.6328 0.087 Uiso 1 1 calc R
N3B N -0.3239(7) 0.3646(3) 0.4733(8) 0.073(2) Uani 1 1 d U
C4B C -0.2373(11) 0.3326(5) 0.4898(12) 0.083(3) Uani 1 1 d U
C5B C -0.1573(10) 0.3320(4) 0.5967(13) 0.080(3) Uani 1 1 d U
C6B C -0.1680(10) 0.3683(5) 0.7059(13) 0.083(3) Uani 1 1 d U
O6B O -0.1032(7) 0.3701(4) 0.8116(9) 0.116(3) Uani 1 1 d U
N7B N -0.0749(8) 0.2926(4) 0.5821(11) 0.098(3) Uani 1 1 d U
C8B C -0.1132(13) 0.2735(6) 0.4654(16) 0.117(4) Uani 1 1 d U
H8BA H -0.0744 0.2463 0.4235 0.14 Uiso 1 1 calc R
N9B N -0.2094(9) 0.2934(4) 0.4061(12) 0.109(3) Uani 1 1 d U
C91B C -0.2779(14) 0.2749(6) 0.2800(14) 0.137(5) Uani 1 1 d U
H91C H -0.2596 0.2376 0.2571 0.165 Uiso 1 1 calc R
H91D H -0.358 0.2775 0.2885 0.165 Uiso 1 1 calc R
C92B C -0.2454(14) 0.3119(7) 0.1845(16) 0.173(7) Uani 1 1 d U
H92D H -0.2848 0.3038 0.0969 0.26 Uiso 1 1 calc R
H92E H -0.1657 0.309 0.1801 0.26 Uiso 1 1 calc R
H92F H -0.2635 0.3484 0.2107 0.26 Uiso 1 1 calc R
O1W O -0.4610(8) 0.6896(4) 0.5717(10) 0.166(3) Uani 1 1 d .
H11W H -0.4128 0.6664 0.567 0.199 Uiso 1 1 d R
H12W H -0.525 0.6741 0.556 0.199 Uiso 1 1 d R
O2W O -0.3049(16) 0.7586(8) 0.253(2) 0.166(3) Uani 0.5 1 d P
H21W H -0.3301 0.7716 0.183 0.199 Uiso 0.5 1 d PR
H22W H -0.2225 0.7652 0.2611 0.199 Uiso 0.5 1 d PR
O3W O 0.0769(16) 0.2106(8) 0.715(2) 0.166(3) Uani 0.5 1 d P
H31W H 0.0643 0.1776 0.7136 0.199 Uiso 0.5 1 d PR
H32W H 0.0199 0.2268 0.6774 0.199 Uiso 0.5 1 d PR
O4W O 0.1178(16) 0.3039(8) 0.860(2) 0.166(3) Uani 0.5 1 d P
H41W H 0.1137 0.2725 0.8182 0.199 Uiso 0.5 1 d PR
H42W H 0.0571 0.3223 0.851 0.199 Uiso 0.5 1 d PR
O5W O 0.0489(15) 0.3866(8) 0.024(2) 0.166(3) Uani 0.5 1 d P
H51W H -0.0153 0.386 -0.0433 0.199 Uiso 0.5 1 d PR
H52W H 0.0422 0.3652 0.0766 0.199 Uiso 0.5 1 d PR

loop_
_atom_site_aniso_label
_atom_site_aniso_U_11
_atom_site_aniso_U_22
_atom_site_aniso_U_33
_atom_site_aniso_U_23
_atom_site_aniso_U_13
_atom_site_aniso_U_12
Pt1 0.0731(3) 0.0653(3) 0.0634(3) 0.0085(3) 0.0076(2) -0.0031(3)
N1 0.095(7) 0.063(6) 0.072(5) 0.009(4) 0.017(5) -0.007(5)
C2 0.090(8) 0.066(6) 0.063(6) 0.014(5) 0.014(5) 0.008(5)
C3 0.101(9) 0.090(8) 0.092(8) 0.007(6) 0.027(7) 0.001(7)
C4 0.136(11) 0.098(10) 0.133(10) 0.006(8) 0.068(9) -0.020(8)
C5 0.152(12) 0.097(10) 0.119(10) -0.020(7) 0.043(9) -0.054(8)
C6 0.125(10) 0.074(8) 0.086(7) -0.001(6) 0.029(7) -0.024(7)
N11 0.081(6) 0.075(6) 0.066(5) 0.005(4) -0.001(4) -0.010(5)
C12 0.098(8) 0.074(7) 0.059(6) 0.007(5) 0.009(6) 0.005(6)
C13 0.101(9) 0.084(8) 0.066(6) 0.005(5) 0.008(6) 0.013(6)
C14 0.129(11) 0.095(9) 0.068(7) -0.007(6) -0.004(6) -0.004(8)
C15 0.120(10) 0.097(9) 0.075(7) -0.013(6) -0.017(7) -0.011(7)
C16 0.106(9) 0.084(8) 0.070(6) 0.003(5) -0.008(6) -0.010(7)
N1A 0.070(5) 0.064(6) 0.082(6) 0.005(4) 0.013(5) 0.001(4)
C2A 0.077(7) 0.085(9) 0.095(8) 0.030(6) 0.010(7) 0.001(6)
N2A 0.105(8) 0.094(8) 0.156(10) 0.059(7) 0.022(7) -0.013(6)
N3A 0.066(5) 0.083(7) 0.138(9) 0.038(5) 0.015(6) 0.003(5)
C4A 0.065(5) 0.075(8) 0.098(8) 0.024(5) 0.002(6) -0.001(5)
C5A 0.064(5) 0.059(6) 0.077(7) 0.006(5) 0.009(5) 0.001(5)
C6A 0.067(5) 0.062(7) 0.073(7) 0.001(5) 0.011(5) 0.001(5)
O6A 0.063(4) 0.065(5) 0.083(5) 0.010(4) 0.014(4) 0.002(4)
N7A 0.066(5) 0.071(6) 0.077(6) 0.014(4) 0.002(5) -0.005(4)
C8A 0.075(6) 0.075(8) 0.105(8) 0.026(6) -0.014(7) -0.013(6)
N9A 0.060(5) 0.088(7) 0.132(8) 0.031(6) -0.007(5) -0.014(5)
C91A 0.059(6) 0.106(11) 0.169(12) 0.044(9) 0.001(8) -0.004(7)
C92A 0.067(9) 0.164(16) 0.176(14) 0.021(11) 0.016(8) -0.008(9)
N1B 0.065(5) 0.065(5) 0.070(5) 0.007(4) 0.012(4) 0.008(4)
C2B 0.056(6) 0.057(7) 0.069(6) 0.003(5) 0.025(5) -0.006(5)
N2B 0.070(6) 0.078(7) 0.067(5) -0.016(4) 0.003(4) 0.018(5)
N3B 0.077(6) 0.062(6) 0.084(5) -0.006(4) 0.022(5) 0.010(4)
C4B 0.090(8) 0.073(8) 0.093(7) 0.017(5) 0.037(5) 0.023(6)
C5B 0.070(7) 0.063(7) 0.113(7) 0.030(5) 0.043(5) 0.015(5)
C6B 0.072(7) 0.072(8) 0.105(8) 0.018(6) 0.013(5) 0.004(6)
O6B 0.097(6) 0.111(8) 0.132(7) 0.019(6) -0.019(5) 0.030(6)
N7B 0.088(7) 0.089(8) 0.126(8) 0.040(6) 0.049(6) 0.034(6)
C8B 0.125(10) 0.097(10) 0.139(10) 0.018(8) 0.060(8) 0.039(8)
N9B 0.100(8) 0.102(8) 0.134(7) -0.008(6) 0.046(6) 0.039(6)
C91B 0.181(14) 0.131(13) 0.105(9) -0.009(7) 0.043(8) 0.074(11)
C92B 0.186(18) 0.178(18) 0.160(11) 0.023(11) 0.034(13) 0.063(14)
O1W 0.125(6) 0.129(7) 0.235(9) 0.038(6) -0.018(6) -0.027(5)
O2W 0.125(6) 0.129(7) 0.235(9) 0.038(6) -0.018(6) -0.027(5)
O3W 0.125(6) 0.129(7) 0.235(9) 0.038(6) -0.018(6) -0.027(5)
O4W 0.125(6) 0.129(7) 0.235(9) 0.038(6) -0.018(6) -0.027(5)
O5W 0.125(6) 0.129(7) 0.235(9) 0.038(6) -0.018(6) -0.027(5)

loop_
_atom_type_symbol
_atom_type_description
_atom_type_scat_dispersion_real
_atom_type_scat_dispersion_imag
_atom_type_scat_source
C C 0.0033 0.0016 'International Tables Vol C Tables 4.2.6.8 and 6.1.1.4'
H H 0 0 'International Tables Vol C Tables 4.2.6.8 and 6.1.1.4'
N N 0.0061 0.0033 'International Tables Vol C Tables 4.2.6.8 and 6.1.1.4'
O O 0.0106 0.006 'International Tables Vol C Tables 4.2.6.8 and 6.1.1.4'
Pt Pt -1.7033 8.3905 'International Tables Vol C Tables 4.2.6.8 and 6.1.1.4'

loop_
_geom_angle_atom_site_label_1
_geom_angle_atom_site_label_2
_geom_angle_atom_site_label_3
_geom_angle
N11 Pt1 N1 80.4(4)
N11 Pt1 N7A 95.8(4)
N1 Pt1 N7A 175.9(3)
N11 Pt1 N1B 176.1(3)
N1 Pt1 N1B 96.1(3)
N7A Pt1 N1B 87.8(3)
C6 N1 C2 121.0(10)
C6 N1 Pt1 124.7(7)
C2 N1 Pt1 114.2(8)
C3 C2 N1 121.2(11)
C3 C2 C12 122.5(11)
N1 C2 C12 116.3(10)
C2 C3 C4 117.2(11)
C2 C3 H3A 121.4
C4 C3 H3A 121.4
C5 C4 C3 120.9(12)
C5 C4 H4A 119.6
C3 C4 H4A 119.6
C4 C5 C6 119.2(12)
C4 C5 H5A 120.4
C6 C5 H5A 120.4
N1 C6 C5 120.4(11)
N1 C6 H6A 119.8
C5 C6 H6A 119.8
C16 N11 C12 118.5(9)
C16 N11 Pt1 125.6(7)
C12 N11 Pt1 115.8(7)
C13 C12 N11 120.5(11)
C13 C12 C2 126.3(11)
N11 C12 C2 113.2(10)
C14 C13 C12 121.7(12)
C14 C13 H13A 119.2
C12 C13 H13A 119.2
C13 C14 C15 119.1(12)
C13 C14 H14A 120.4
C15 C14 H14A 120.4
C14 C15 C16 119.8(13)
C14 C15 H15A 120.1
C16 C15 H15A 120.1
N11 C16 C15 120.4(11)
N11 C16 H16A 119.8
C15 C16 H16A 119.8
C6A N1A C2A 119.3(9)
N3A C2A N2A 116.7(11)
N3A C2A N1A 127.9(11)
N2A C2A N1A 115.4(11)
C2A N2A H2AA 120
C2A N2A H2AB 120
H2AA N2A H2AB 120
C2A N3A C4A 110.2(10)
N3A C4A N9A 124.8(11)
N3A C4A C5A 129.1(11)
N9A C4A C5A 106.1(10)
N7A C5A C4A 108.8(9)
N7A C5A C6A 133.5(10)
C4A C5A C6A 117.6(10)
O6A C6A N1A 119.8(10)
O6A C6A C5A 124.4(10)
N1A C6A C5A 115.9(10)
C8A N7A C5A 106.3(9)
C8A N7A Pt1 126.3(8)
C5A N7A Pt1 127.4(7)
N7A C8A N9A 111.3(10)
N7A C8A H8AA 124.3
N9A C8A H8AA 124.3
C8A N9A C4A 107.5(10)
C8A N9A C91A 128.9(10)
C4A N9A C91A 123.6(10)
C92A C91A N9A 113.1(12)
C92A C91A H91A 109
N9A C91A H91A 109
C92A C91A H91B 109
N9A C91A H91B 109
H91A C91A H91B 107.8
C91A C92A H92A 109.5
C91A C92A H92B 109.5
H92A C92A H92B 109.5
C91A C92A H92C 109.5
H92A C92A H92C 109.5
H92B C92A H92C 109.5
C2B N1B C6B 119.8(10)
C2B N1B Pt1 122.5(7)
C6B N1B Pt1 117.7(8)
N3B C2B N2B 118.1(10)
N3B C2B N1B 126.2(10)
N2B C2B N1B 115.7(9)
C2B N2B H2BA 120
C2B N2B H2BB 120
H2BA N2B H2BB 120
C4B N3B C2B 113.4(10)
N3B C4B N9B 127.4(13)
N3B C4B C5B 126.6(12)
N9B C4B C5B 106.0(11)
C4B C5B N7B 112.0(12)
C4B C5B C6B 118.5(11)
N7B C5B C6B 129.4(13)
O6B C6B N1B 119.7(12)
O6B C6B C5B 124.8(12)
N1B C6B C5B 115.5(12)
C8B N7B C5B 99.1(12)
N7B C8B N9B 118.1(13)
N7B C8B H8BA 120.9
N9B C8B H8BA 120.9
C8B N9B C4B 104.7(13)
C8B N9B C91B 129.1(12)
C4B N9B C91B 126.1(12)
C92B C91B N9B 101.7(15)
C92B C91B H91C 111.4
N9B C91B H91C 111.4
C92B C91B H91D 111.4
N9B C91B H91D 111.4
H91C C91B H91D 109.3
C91B C92B H92D 109.5
C91B C92B H92E 109.5
H92D C92B H92E 109.5
C91B C92B H92F 109.5
H92D C92B H92F 109.5
H92E C92B H92F 109.5
H11W O1W H12W 107.8
H21W O2W H22W 107
H31W O3W H32W 108.7
H41W O4W H42W 114.4
H51W O5W H52W 109.5

loop_
_geom_bond_atom_site_label_1
_geom_bond_atom_site_label_2
_geom_bond_distance
Pt1 N11 1.979(8)
Pt1 N1 2.001(8)
Pt1 N7A 1.999(8)
Pt1 N1B 2.017(8)
N1 C6 1.342(13)
N1 C2 1.374(12)
C2 C3 1.374(14)
C2 C12 1.411(15)
C3 C4 1.439(16)
C3 H3A 0.95
C4 C5 1.351(15)
C4 H4A 0.95
C5 C6 1.406(15)
C5 H5A 0.95
C6 H6A 0.95
N11 C16 1.386(13)
N11 C12 1.396(12)
C12 C13 1.364(13)
C13 C14 1.379(15)
C13 H13A 0.95
C14 C15 1.381(16)
C14 H14A 0.95
C15 C16 1.410(15)
C15 H15A 0.95
C16 H16A 0.95
N1A C6A 1.373(12)
N1A C2A 1.400(13)
C2A N3A 1.303(13)
C2A N2A 1.328(13)
N2A H2AA 0.88
N2A H2AB 0.88
N3A C4A 1.341(13)
C4A N9A 1.384(13)
C4A C5A 1.380(13)
C5A N7A 1.387(12)
C5A C6A 1.392(14)
C6A O6A 1.276(12)
N7A C8A 1.328(12)
C8A N9A 1.349(12)
C8A H8AA 0.95
N9A C91A 1.527(14)
C91A C92A 1.433(17)
C91A H91A 0.99
C91A H91B 0.99
C92A H92A 0.98
C92A H92B 0.98
C92A H92C 0.98
N1B C2B 1.374(12)
N1B C6B 1.373(13)
C2B N3B 1.352(11)
C2B N2B 1.360(12)
N2B H2BA 0.88
N2B H2BB 0.88
N3B C4B 1.318(13)
C4B N9B 1.359(14)
C4B C5B 1.374(15)
C5B N7B 1.424(13)
C5B C6B 1.442(16)
C6B O6B 1.258(13)
N7B C8B 1.308(16)
C8B N9B 1.352(17)
C8B H8BA 0.95
N9B C91B 1.517(18)
C91B C92B 1.421(19)
C91B H91C 0.99
C91B H91D 0.99
C92B H92D 0.98
C92B H92E 0.98
C92B H92F 0.98
O1W H11W 0.83
O1W H12W 0.8687
O2W H21W 0.8039
O2W H22W 1.0105
O3W H31W 0.8357
O3W H32W 0.8543
O4W H41W 0.8897
O4W H42W 0.866
O5W H51W 0.9805
O5W H52W 0.7624
